data_4334788
loop_
_publ_author_name
'Thi Nhu Y Hoang'
'Marie Humbert-Droz'
'Thibault Dutronc'
'Laure Gu\'en\'ee'
'C\'eline Besnard'
'Claude Piguet'

_publ_contact_author_address
;Department of inorganic, analytic and applied chemistry 
University of Geneva, Sciences II 
30 quai Ernest-Ansermet 
CH-1211 Gen\`eve 4 
;
_publ_contact_author_email claude.Piguet@unige.ch
_publ_contact_author_fax '+41 (0)22 379 68 30 '
_publ_contact_author_name 'Claude Piguet'
_publ_contact_author_phone '+41 (0)22 379 60 34'
_publ_section_title
;
 A Polyaromatic Terdentate Binding Unit with Fused 5,6-Membered Chelates
 for Complexing s-, p-, d-, and f-Block Cations
;
_journal_name_full 'Inorganic Chemistry'
_journal_page_first 5570
_journal_page_last 5580
_journal_paper_doi 10.1021/ic400526j
_journal_volume 52
_journal_year 2013
_chemical_formula_moiety 'C17 H13 N4, C F3 O3 S'
_chemical_formula_sum 'C18 H13 F3 N4 O3 S'
_chemical_formula_weight 422.38
_chemical_name_systematic
; 
 ? 
;
_space_group_IT_number 14
_symmetry_cell_setting monoclinic
_symmetry_space_group_name_Hall '-P 2ybc'
_symmetry_space_group_name_H-M 'P 1 21/c 1'
_atom_sites_solution_hydrogens geom
_atom_sites_solution_primary direct
_atom_sites_solution_secondary difmap
_audit_creation_method SHELXL-97
_cell_angle_alpha 90.00
_cell_angle_beta 98.1622(15)
_cell_angle_gamma 90.00
_cell_formula_units_Z 4
_cell_length_a 6.94004(12)
_cell_length_b 11.60676(13)
_cell_length_c 22.9171(3)
_cell_measurement_reflns_used 6009
_cell_measurement_temperature 293(2)
_cell_measurement_theta_max 73.0443
_cell_measurement_theta_min 3.8052
_cell_volume 1827.30(5)
_computing_cell_refinement
;
CrysAlisPro, Agilent Technologies,
Version 1.171.35.11 (release 16-05-2011 CrysAlis171 .NET)
(compiled May 16 2011,17:55:39)
;
_computing_data_collection
;
CrysAlisPro, Agilent Technologies,
Version 1.171.35.11 (release 16-05-2011 CrysAlis171 .NET)
(compiled May 16 2011,17:55:39)
;
_computing_data_reduction
;
CrysAlisPro, Agilent Technologies,
Version 1.171.35.11 (release 16-05-2011 CrysAlis171 .NET)
(compiled May 16 2011,17:55:39)
;
_computing_molecular_graphics 'Ortep 3 (Farrugia, 1997)'
_computing_publication_material ShelX_Acta
_computing_structure_refinement 'SHELXL-97 (Sheldrick, 2008)'
_computing_structure_solution 'SHELXS-97 (Sheldrick, 2008)'
_diffrn_ambient_temperature 293(2)
_diffrn_detector_area_resol_mean 10.4679
_diffrn_measured_fraction_theta_full 1.000
_diffrn_measured_fraction_theta_max 0.976
_diffrn_measurement_device_type 'SuperNova, Dual, Cu at zero, Atlas'
_diffrn_measurement_method '\w scans'
_diffrn_radiation_monochromator mirror
_diffrn_radiation_source 'SuperNova (Cu) x-ray Source'
_diffrn_radiation_type CuK\a
_diffrn_radiation_wavelength 1.54184
_diffrn_reflns_av_R_equivalents 0.0289
_diffrn_reflns_av_sigmaI/netI 0.0233
_diffrn_reflns_limit_h_max 5
_diffrn_reflns_limit_h_min -8
_diffrn_reflns_limit_k_max 14
_diffrn_reflns_limit_k_min -14
_diffrn_reflns_limit_l_max 28
_diffrn_reflns_limit_l_min -28
_diffrn_reflns_number 10624
_diffrn_reflns_theta_full 67.00
_diffrn_reflns_theta_max 73.20
_diffrn_reflns_theta_min 3.90
_exptl_absorpt_coefficient_mu 2.122
_exptl_absorpt_correction_T_max 0.890
_exptl_absorpt_correction_T_min 0.751
_exptl_absorpt_correction_type analytical
_exptl_absorpt_process_details
;
CrysAlisPro, Agilent Technologies,
Version 1.171.35.11 (release 16-05-2011 CrysAlis171 .NET)
(compiled May 16 2011,17:55:39)
Analytical numeric absorption correction using a multifaceted crystal
            model based on expressions derived by R.C. Clark & J.S. Reid.
(Clark, R. C. & Reid, J. S. (1995). Acta Cryst. A51, 887-897)
;
_exptl_crystal_colour yellow
_exptl_crystal_density_diffrn 1.535
_exptl_crystal_description prism
_exptl_crystal_F_000 864
_exptl_crystal_size_max 0.2386
_exptl_crystal_size_mid 0.0724
_exptl_crystal_size_min 0.0697
_refine_diff_density_max 0.351
_refine_diff_density_min -0.394
_refine_diff_density_rms 0.049
_refine_ls_extinction_coef 0.0017(3)
_refine_ls_extinction_expression Fc^*^=kFc[1+0.001xFc^2^\l^3^/sin(2\q)]^-1/4^
_refine_ls_extinction_method SHELXL
_refine_ls_goodness_of_fit_ref 1.123
_refine_ls_hydrogen_treatment mixed
_refine_ls_matrix_type full
_refine_ls_number_parameters 267
_refine_ls_number_reflns 3588
_refine_ls_number_restraints 0
_refine_ls_restrained_S_all 1.123
_refine_ls_R_factor_all 0.0639
_refine_ls_R_factor_gt 0.0573
_refine_ls_shift/su_max 0.001
_refine_ls_shift/su_mean 0.000
_refine_ls_structure_factor_coef Fsqd
_refine_ls_weighting_details 'calc w=1/[\s^2^(Fo^2^)+(0.0876P)^2^+0.9880P] where P=(Fo^2^+2Fc^2^)/3'
_refine_ls_weighting_scheme calc
_refine_ls_wR_factor_gt 0.1733
_refine_ls_wR_factor_ref 0.1804
_reflns_number_gt 3071
_reflns_number_total 3588
_reflns_threshold_expression >2sigma(I)
_cod_data_source_file ic400526j_si_002_2.cif
_cod_data_source_block 3
_cod_original_sg_symbol_H-M 'P 21/c'
_cod_database_code 4334788

loop_
_symmetry_equiv_pos_as_xyz
'x, y, z'
'-x, y+1/2, -z+1/2'
'-x, -y, -z'
'x, -y-1/2, z-1/2'

loop_
_atom_site_label
_atom_site_type_symbol
_atom_site_fract_x
_atom_site_fract_y
_atom_site_fract_z
_atom_site_U_iso_or_equiv
_atom_site_adp_type
_atom_site_occupancy
_atom_site_symmetry_multiplicity
_atom_site_calc_flag
_atom_site_refinement_flags
C1 C 0.4135(5) 0.6519(3) 0.25989(13) 0.0721(9) Uani 1 1 d .
H1 H 0.3776 0.6063 0.2267 0.087 Uiso 1 1 calc R
C2 C 0.3922(6) 0.7695(4) 0.25348(15) 0.0796(10) Uani 1 1 d .
H2 H 0.3438 0.8003 0.2169 0.096 Uiso 1 1 calc R
C3 C 0.4422(5) 0.8413(3) 0.30086(14) 0.0696(8) Uani 1 1 d .
H3 H 0.4284 0.9208 0.2972 0.084 Uiso 1 1 calc R
C4 C 0.5143(4) 0.7904(2) 0.35462(12) 0.0550(6) Uani 1 1 d .
C5 C 0.5816(5) 0.8306(2) 0.41314(13) 0.0611(7) Uani 1 1 d .
H5 H 0.5876 0.9069 0.4256 0.073 Uiso 1 1 calc R
C6 C 0.6343(4) 0.7383(2) 0.44649(12) 0.0527(6) Uani 1 1 d .
H6 H 0.6838 0.7411 0.4864 0.063 Uiso 1 1 calc R
C7 C 0.5303(3) 0.6699(2) 0.35559(10) 0.0466(6) Uani 1 1 d .
C8 C 0.6536(3) 0.5266(2) 0.43580(10) 0.0401(5) Uani 1 1 d .
C9 C 0.6155(4) 0.4275(2) 0.40143(12) 0.0526(6) Uani 1 1 d .
H9 H 0.5540 0.4322 0.3627 0.063 Uiso 1 1 calc R
C10 C 0.6710(4) 0.3234(2) 0.42621(13) 0.0597(7) Uani 1 1 d .
H10 H 0.6493 0.2563 0.4041 0.072 Uiso 1 1 calc R
C11 C 0.7594(4) 0.3178(2) 0.48410(13) 0.0565(7) Uani 1 1 d .
H11 H 0.7992 0.2477 0.5014 0.068 Uiso 1 1 calc R
C12 C 0.7870(3) 0.4197(2) 0.51547(11) 0.0433(5) Uani 1 1 d .
C13 C 0.8719(3) 0.4225(2) 0.57829(11) 0.0449(5) Uani 1 1 d .
C14 C 0.9378(4) 0.3275(2) 0.61189(13) 0.0555(7) Uani 1 1 d .
H14 H 0.9312 0.2545 0.5950 0.067 Uiso 1 1 calc R
C15 C 1.0130(4) 0.3414(3) 0.67028(14) 0.0636(8) Uani 1 1 d .
H15 H 1.0560 0.2774 0.6929 0.076 Uiso 1 1 calc R
C16 C 1.0251(5) 0.4491(3) 0.69557(13) 0.0658(8) Uani 1 1 d .
H16 H 1.0773 0.4588 0.7349 0.079 Uiso 1 1 calc R
C17 C 0.9587(4) 0.5421(3) 0.66155(12) 0.0588(7) Uani 1 1 d .
H17 H 0.9650 0.6158 0.6776 0.071 Uiso 1 1 calc R
N1 N 0.4820(3) 0.5985(2) 0.31032(10) 0.0593(6) Uani 1 1 d .
N2 N 0.6048(3) 0.63714(17) 0.41346(9) 0.0440(5) Uani 1 1 d .
N3 N 0.7362(3) 0.52304(16) 0.49179(9) 0.0411(4) Uani 1 1 d .
N4 N 0.8846(3) 0.52546(19) 0.60486(9) 0.0471(5) Uani 1 1 d .
H4 H 0.841(4) 0.577(3) 0.5863(14) 0.058(9) Uiso 1 1 d .
C1T C 0.9498(7) 0.9616(3) 0.6045(2) 0.0897(12) Uani 1 1 d .
F1 F 0.8707(7) 1.0063(3) 0.55494(15) 0.1673(16) Uani 1 1 d .
F2 F 0.9665(5) 1.0481(2) 0.64316(16) 0.1329(11) Uani 1 1 d .
F3 F 1.1227(5) 0.9263(3) 0.5987(2) 0.185(2) Uani 1 1 d .
O1 O 0.8093(4) 0.75915(17) 0.58499(9) 0.0755(7) Uani 1 1 d .
O2 O 0.9027(6) 0.8172(2) 0.68408(11) 0.1167(12) Uani 1 1 d .
O3 O 0.6191(5) 0.8996(3) 0.62964(18) 0.1163(11) Uani 1 1 d .
S1 S 0.80357(12) 0.84720(6) 0.62821(3) 0.0612(3) Uani 1 1 d .

loop_
_atom_site_aniso_label
_atom_site_aniso_U_11
_atom_site_aniso_U_22
_atom_site_aniso_U_33
_atom_site_aniso_U_23
_atom_site_aniso_U_13
_atom_site_aniso_U_12
C1 0.080(2) 0.088(2) 0.0455(15) -0.0004(15) -0.0021(14) 0.0097(18)
C2 0.087(2) 0.096(3) 0.0540(17) 0.0183(17) 0.0033(16) 0.011(2)
C3 0.079(2) 0.0661(19) 0.0636(18) 0.0202(15) 0.0097(15) 0.0083(16)
C4 0.0582(15) 0.0529(15) 0.0545(15) 0.0109(12) 0.0103(12) 0.0045(12)
C5 0.0792(19) 0.0425(13) 0.0605(16) 0.0029(12) 0.0060(14) 0.0016(13)
C6 0.0659(16) 0.0432(13) 0.0477(13) -0.0042(10) 0.0038(12) 0.0014(11)
C7 0.0414(12) 0.0550(14) 0.0437(12) 0.0032(10) 0.0067(10) 0.0038(10)
C8 0.0358(11) 0.0410(12) 0.0438(11) -0.0008(9) 0.0073(9) -0.0003(9)
C9 0.0543(14) 0.0497(14) 0.0529(14) -0.0084(11) 0.0038(11) -0.0002(11)
C10 0.0686(17) 0.0419(13) 0.0673(17) -0.0122(12) 0.0056(14) -0.0008(12)
C11 0.0616(16) 0.0363(12) 0.0715(17) -0.0007(12) 0.0093(13) 0.0018(11)
C12 0.0383(11) 0.0398(12) 0.0526(13) 0.0030(10) 0.0093(10) 0.0000(9)
C13 0.0390(11) 0.0407(12) 0.0559(14) 0.0084(10) 0.0101(10) 0.0014(9)
C14 0.0556(15) 0.0457(14) 0.0654(16) 0.0140(12) 0.0097(12) 0.0074(12)
C15 0.0602(16) 0.0620(18) 0.0685(18) 0.0279(14) 0.0092(14) 0.0095(13)
C16 0.0657(17) 0.077(2) 0.0530(15) 0.0179(14) 0.0014(13) 0.0045(15)
C17 0.0661(17) 0.0565(16) 0.0515(14) 0.0025(12) 0.0002(12) 0.0001(13)
N1 0.0599(13) 0.0683(15) 0.0473(12) -0.0026(11) -0.0010(10) 0.0076(11)
N2 0.0473(11) 0.0410(10) 0.0434(10) 0.0001(8) 0.0052(8) 0.0029(8)
N3 0.0380(9) 0.0375(10) 0.0481(11) 0.0007(8) 0.0069(8) 0.0005(8)
N4 0.0508(12) 0.0414(11) 0.0476(11) 0.0083(9) 0.0018(9) 0.0035(9)
C1T 0.108(3) 0.0479(17) 0.121(3) 0.0007(19) 0.042(2) 0.0040(19)
F1 0.268(5) 0.115(2) 0.130(3) 0.059(2) 0.066(3) 0.021(3)
F2 0.158(3) 0.0522(12) 0.192(3) -0.0283(16) 0.038(2) -0.0257(14)
F3 0.125(2) 0.0847(18) 0.372(6) -0.016(3) 0.124(3) -0.0054(17)
O1 0.1206(19) 0.0448(10) 0.0539(11) -0.0105(9) -0.0119(12) 0.0070(11)
O2 0.213(4) 0.0694(16) 0.0550(14) -0.0080(12) -0.0246(17) -0.009(2)
O3 0.099(2) 0.0786(18) 0.179(3) -0.023(2) 0.046(2) -0.0016(16)
S1 0.0860(6) 0.0416(4) 0.0546(4) -0.0092(3) 0.0049(3) -0.0035(3)

loop_
_atom_type_symbol
_atom_type_description
_atom_type_scat_dispersion_real
_atom_type_scat_dispersion_imag
_atom_type_scat_source
C C 0.0181 0.0091 'International Tables Vol C Tables 4.2.6.8 and 6.1.1.4'
H H 0.0000 0.0000 'International Tables Vol C Tables 4.2.6.8 and 6.1.1.4'
F F 0.0727 0.0534 'International Tables Vol C Tables 4.2.6.8 and 6.1.1.4'
N N 0.0311 0.0180 'International Tables Vol C Tables 4.2.6.8 and 6.1.1.4'
O O 0.0492 0.0322 'International Tables Vol C Tables 4.2.6.8 and 6.1.1.4'
S S 0.3331 0.5567 'International Tables Vol C Tables 4.2.6.8 and 6.1.1.4'

loop_
_geom_angle_atom_site_label_1
_geom_angle_atom_site_label_2
_geom_angle_atom_site_label_3
_geom_angle
N1 C1 C2 124.8(3)
N1 C1 H1 117.6
C2 C1 H1 117.6
C3 C2 C1 120.4(3)
C3 C2 H2 119.8
C1 C2 H2 119.8
C2 C3 C4 117.4(3)
C2 C3 H3 121.3
C4 C3 H3 121.3
C3 C4 C7 117.0(3)
C3 C4 C5 135.8(3)
C7 C4 C5 107.1(2)
C6 C5 C4 107.5(2)
C6 C5 H5 126.2
C4 C5 H5 126.2
C5 C6 N2 110.9(2)
C5 C6 H6 124.5
N2 C6 H6 124.5
N1 C7 C4 126.7(2)
N1 C7 N2 125.7(2)
C4 C7 N2 107.6(2)
N3 C8 C9 122.6(2)
N3 C8 N2 115.4(2)
C9 C8 N2 122.0(2)
C10 C9 C8 118.3(2)
C10 C9 H9 120.9
C8 C9 H9 120.9
C9 C10 C11 120.1(3)
C9 C10 H10 119.9
C11 C10 H10 119.9
C10 C11 C12 117.9(2)
C10 C11 H11 121.1
C12 C11 H11 121.1
N3 C12 C11 123.0(2)
N3 C12 C13 114.8(2)
C11 C12 C13 122.1(2)
N4 C13 C14 117.6(2)
N4 C13 C12 117.0(2)
C14 C13 C12 125.4(2)
C15 C14 C13 119.8(3)
C15 C14 H14 120.1
C13 C14 H14 120.1
C14 C15 C16 120.6(3)
C14 C15 H15 119.7
C16 C15 H15 119.7
C17 C16 C15 118.7(3)
C17 C16 H16 120.7
C15 C16 H16 120.7
N4 C17 C16 119.3(3)
N4 C17 H17 120.4
C16 C17 H17 120.4
C7 N1 C1 113.8(3)
C6 N2 C8 124.1(2)
C6 N2 C7 106.8(2)
C8 N2 C7 128.9(2)
C8 N3 C12 118.1(2)
C13 N4 C17 124.1(2)
C13 N4 H4 116(2)
C17 N4 H4 119(2)
F3 C1T F1 108.6(4)
F3 C1T F2 108.2(4)
F1 C1T F2 105.4(3)
F3 C1T S1 111.7(3)
F1 C1T S1 111.9(4)
F2 C1T S1 110.8(3)
O2 S1 O3 114.2(2)
O2 S1 O1 113.29(16)
O3 S1 O1 115.84(19)
O2 S1 C1T 103.5(2)
O3 S1 C1T 103.86(19)
O1 S1 C1T 104.26(18)

loop_
_geom_bond_atom_site_label_1
_geom_bond_atom_site_label_2
_geom_bond_distance
C1 N1 1.338(4)
C1 C2 1.378(5)
C1 H1 0.9300
C2 C3 1.374(5)
C2 H2 0.9300
C3 C4 1.394(4)
C3 H3 0.9300
C4 C7 1.402(4)
C4 C5 1.434(4)
C5 C6 1.336(4)
C5 H5 0.9300
C6 N2 1.396(3)
C6 H6 0.9300
C7 N1 1.333(3)
C7 N2 1.406(3)
C8 N3 1.330(3)
C8 C9 1.398(3)
C8 N2 1.405(3)
C9 C10 1.366(4)
C9 H9 0.9300
C10 C11 1.382(4)
C10 H10 0.9300
C11 C12 1.384(4)
C11 H11 0.9300
C12 N3 1.343(3)
C12 C13 1.476(4)
C13 N4 1.339(3)
C13 C14 1.385(3)
C14 C15 1.375(4)
C14 H14 0.9300
C15 C16 1.376(5)
C15 H15 0.9300
C16 C17 1.372(4)
C16 H16 0.9300
C17 N4 1.342(3)
C17 H17 0.9300
N4 H4 0.77(3)
C1T F3 1.293(5)
C1T F1 1.298(5)
C1T F2 1.333(5)
C1T S1 1.800(4)
O1 S1 1.428(2)
O2 S1 1.409(3)
O3 S1 1.422(3)

loop_
_geom_hbond_atom_site_label_D
_geom_hbond_atom_site_label_H
_geom_hbond_atom_site_label_A
_geom_hbond_distance_DH
_geom_hbond_distance_HA
_geom_hbond_distance_DA
_geom_hbond_angle_DHA
N4 H4 O1 0.77(3) 2.13(3) 2.787(3) 144(3)
N4 H4 N3 0.77(3) 2.27(3) 2.649(3) 111(3)
